data_7030824
loop_
_publ_author_name
'Zhou, Jing-Ru'
'Liu, Da-Peng'
'He, Yue'
'Kong, Xiang-Jian'
'Zhang, Zhi-Ming'
'Ren, Yan-Ping'
'Long, La-Sheng'
'Huang, Rong-Bin'
'Zheng, Lan-Sun'

_publ_section_title
;
 A highly selective colorimetric chemosensor for cobalt(ii) ions based on
 a tripodal amide ligand.
;
_journal_issue 30
_journal_name_full 'Dalton transactions (Cambridge, England : 2003)'
_journal_page_first 11579
_journal_page_last 11586
_journal_paper_doi 10.1039/c4dt00776j
_journal_volume 43
_journal_year 2014
_chemical_formula_sum 'C30 H36 N8 O13'
_chemical_formula_weight 716.67
_chemical_name_systematic
; 
 ? 
;
_space_group_IT_number 2
_symmetry_cell_setting triclinic
_symmetry_space_group_name_Hall '-P 1'
_symmetry_space_group_name_H-M 'P -1'
_atom_sites_solution_hydrogens geom
_atom_sites_solution_primary direct
_atom_sites_solution_secondary difmap
_audit_creation_method SHELXL-97
_cell_angle_alpha 108.268(9)
_cell_angle_beta 91.425(9)
_cell_angle_gamma 103.228(9)
_cell_formula_units_Z 2
_cell_length_a 7.1760(8)
_cell_length_b 14.1252(14)
_cell_length_c 17.4500(18)
_cell_measurement_reflns_used 1983
_cell_measurement_temperature 100(2)
_cell_measurement_theta_max 24.2960
_cell_measurement_theta_min 3.7260
_cell_volume 1626.1(3)
_computing_cell_refinement CrysAlisPro
_computing_data_collection CrysAlisPro
_computing_data_reduction CrysAlisPro
_computing_molecular_graphics 'SHELXTL V.5.0 (Sheldrick, 1997)'
_computing_publication_material 'SHELXL-97 (Sheldrick, 1997)'
_computing_structure_refinement 'SHELXL-97 (Sheldrick, 1997)'
_computing_structure_solution 'SHELXS-97 (Sheldrick, 1990)'
_diffrn_ambient_temperature 100(2)
_diffrn_measured_fraction_theta_full 0.997
_diffrn_measured_fraction_theta_max 0.997
_diffrn_measurement_device_type 'SuperNova, Dual, Cu at zero, Atlas'
_diffrn_radiation_monochromator mirror
_diffrn_radiation_source 'SuperNova (Mo) X-ray Source'
_diffrn_radiation_type MoK\a
_diffrn_radiation_wavelength 0.71073
_diffrn_reflns_av_R_equivalents 0.0849
_diffrn_reflns_av_sigmaI/netI 0.1342
_diffrn_reflns_limit_h_max 8
_diffrn_reflns_limit_h_min -8
_diffrn_reflns_limit_k_max 14
_diffrn_reflns_limit_k_min -16
_diffrn_reflns_limit_l_max 20
_diffrn_reflns_limit_l_min -18
_diffrn_reflns_number 11532
_diffrn_reflns_theta_full 25.00
_diffrn_reflns_theta_max 25.00
_diffrn_reflns_theta_min 3.33
_exptl_absorpt_coefficient_mu 0.116
_exptl_absorpt_correction_T_max 0.9988
_exptl_absorpt_correction_T_min 0.9884
_exptl_absorpt_correction_type multi-scan
_exptl_absorpt_process_details CrysAlisPro
_exptl_crystal_colour colourless
_exptl_crystal_density_diffrn 1.464
_exptl_crystal_density_method 'not measured'
_exptl_crystal_description sheet
_exptl_crystal_F_000 752
_exptl_crystal_size_max 0.10
_exptl_crystal_size_mid 0.04
_exptl_crystal_size_min 0.01
_refine_diff_density_max 0.399
_refine_diff_density_min -0.328
_refine_diff_density_rms 0.069
_refine_ls_extinction_method none
_refine_ls_goodness_of_fit_ref 1.004
_refine_ls_hydrogen_treatment constr
_refine_ls_matrix_type full
_refine_ls_number_parameters 460
_refine_ls_number_reflns 5728
_refine_ls_number_restraints 0
_refine_ls_restrained_S_all 1.004
_refine_ls_R_factor_all 0.1261
_refine_ls_R_factor_gt 0.0627
_refine_ls_shift/su_max 0.000
_refine_ls_shift/su_mean 0.000
_refine_ls_structure_factor_coef Fsqd
_refine_ls_weighting_details 'calc w=1/[\s^2^(Fo^2^)+(0.0350P)^2^+0.0000P] where P=(Fo^2^+2Fc^2^)/3'
_refine_ls_weighting_scheme calc
_refine_ls_wR_factor_gt 0.1171
_refine_ls_wR_factor_ref 0.1547
_reflns_number_gt 3147
_reflns_number_total 5728
_reflns_threshold_expression >2sigma(I)
_cod_data_source_file c4dt00776j2.cif
_cod_data_source_block compound4
_cod_depositor_comments
;
The following automatic conversions were performed:

'_symmetry_cell_setting' value 'Triclinic' changed to 'triclinic'
according to
/usr/data/users/saulius/crontab/automatic-downloads/rss-feeds/RSC/lib/dictionaries/cif_core.dic
dictionary named 'cif_core.dic' version 2.4.2 from 2011-04-26.

Automatic conversion script
Id: cif_fix_values 2281 2013-09-26 08:29:07Z andrius 

 Adding full bibliography for 7030821--7030825.cif.
;
_cod_original_sg_symbol_H-M P-1
_cod_database_code 7030824

loop_
_symmetry_equiv_pos_as_xyz
'x, y, z'
'-x, -y, -z'

loop_
_atom_site_label
_atom_site_type_symbol
_atom_site_fract_x
_atom_site_fract_y
_atom_site_fract_z
_atom_site_U_iso_or_equiv
_atom_site_adp_type
_atom_site_occupancy
_atom_site_symmetry_multiplicity
_atom_site_calc_flag
_atom_site_refinement_flags
O1 O 0.1354(3) 0.78030(19) 0.33071(14) 0.0235(6) Uani 1 1 d .
O1W O 0.1729(4) 0.3879(2) 0.49414(16) 0.0381(7) Uani 1 1 d .
H1WA H 0.2761 0.4355 0.5099 0.046 Uiso 1 1 d R
H1WB H 0.1470 0.3742 0.4434 0.046 Uiso 1 1 d R
O2 O 0.1149(5) 1.2845(2) 0.31385(19) 0.0566(10) Uani 1 1 d .
O3 O -0.0555(3) 1.16899(19) 0.20081(14) 0.0257(6) Uani 1 1 d .
O4 O 0.6857(4) 0.9515(2) 0.38974(15) 0.0323(7) Uani 1 1 d .
O5 O 0.2999(4) 0.9216(2) -0.00834(16) 0.0372(7) Uani 1 1 d .
O6 O 0.2812(4) 1.0742(2) 0.07838(16) 0.0320(7) Uani 1 1 d .
O7 O 0.2930(3) 0.5951(2) 0.21311(15) 0.0277(6) Uani 1 1 d .
O8 O -0.5496(4) 0.6381(2) -0.00367(15) 0.0313(7) Uani 1 1 d .
O9 O -0.3086(3) 0.6426(2) -0.08303(15) 0.0283(7) Uani 1 1 d .
O10 O 0.6627(4) 0.4255(2) 0.31280(16) 0.0339(7) Uani 1 1 d .
O11 O 0.5592(4) 0.4131(2) 0.42566(16) 0.0386(7) Uani 1 1 d .
O12 O 0.5834(5) 0.2771(2) 0.33043(19) 0.0553(9) Uani 1 1 d .
N1 N 0.3438(4) 0.6831(2) 0.40381(18) 0.0212(7) Uani 1 1 d .
H1C H 0.2962 0.7050 0.3640 0.025 Uiso 1 1 calc R
N2 N 0.2015(4) 0.8948(2) 0.45795(17) 0.0233(7) Uani 1 1 d .
H2C H 0.2321 0.9604 0.4876 0.028 Uiso 1 1 calc R
N3 N 0.1930(4) 1.0504(2) 0.39827(18) 0.0227(7) Uani 1 1 d .
N4 N 0.5989(4) 0.7848(2) 0.30874(18) 0.0249(8) Uani 1 1 d .
H4A H 0.5399 0.7418 0.2617 0.030 Uiso 1 1 calc R
N5 N 0.4717(4) 0.8388(2) 0.18610(19) 0.0268(8) Uani 1 1 d .
N6 N 0.0261(4) 0.5393(2) 0.26931(18) 0.0240(8) Uani 1 1 d .
H6B H -0.0987 0.5329 0.2703 0.029 Uiso 1 1 calc R
N7 N -0.1956(4) 0.5930(2) 0.16927(18) 0.0231(7) Uani 1 1 d .
N8 N 0.5993(4) 0.3696(2) 0.35496(18) 0.0210(7) Uani 1 1 d .
C1 C 0.3716(5) 0.7694(3) 0.4846(2) 0.0267(9) Uani 1 1 d .
H1A H 0.4895 0.8231 0.4866 0.032 Uiso 1 1 calc R
H1B H 0.3901 0.7418 0.5291 0.032 Uiso 1 1 calc R
C2 C 0.2010(5) 0.8182(3) 0.4982(2) 0.0259(9) Uani 1 1 d .
H2A H 0.0807 0.7630 0.4785 0.031 Uiso 1 1 calc R
H2B H 0.1997 0.8513 0.5572 0.031 Uiso 1 1 calc R
C3 C 0.1577(5) 0.8694(3) 0.3784(2) 0.0208(9) Uani 1 1 d .
C4 C 0.1330(5) 0.9540(3) 0.3474(2) 0.0207(9) Uani 1 1 d .
C5 C 0.0464(5) 0.9275(3) 0.2689(2) 0.0211(9) Uani 1 1 d .
H5A H 0.0094 0.8578 0.2345 0.025 Uiso 1 1 calc R
C6 C 0.0156(5) 1.0061(3) 0.2426(2) 0.0220(9) Uani 1 1 d .
H6A H -0.0462 0.9911 0.1898 0.026 Uiso 1 1 calc R
C7 C 0.0759(5) 1.1068(3) 0.2941(2) 0.0240(9) Uani 1 1 d .
C8 C 0.1675(5) 1.1255(3) 0.3706(2) 0.0256(9) Uani 1 1 d .
H8A H 0.2143 1.1949 0.4048 0.031 Uiso 1 1 calc R
C9 C 0.0499(5) 1.1971(3) 0.2721(3) 0.0298(10) Uani 1 1 d .
C10 C -0.1009(5) 1.2530(3) 0.1788(2) 0.0274(9) Uani 1 1 d .
H10A H -0.1790 1.2253 0.1261 0.041 Uiso 1 1 calc R
H10B H 0.0187 1.3009 0.1753 0.041 Uiso 1 1 calc R
H10C H -0.1730 1.2895 0.2201 0.041 Uiso 1 1 calc R
C11 C 0.5299(5) 0.6570(3) 0.3810(2) 0.0272(10) Uani 1 1 d .
H11A H 0.5033 0.5958 0.3314 0.033 Uiso 1 1 calc R
H11B H 0.5859 0.6384 0.4250 0.033 Uiso 1 1 calc R
C12 C 0.6764(5) 0.7431(3) 0.3658(2) 0.0303(10) Uani 1 1 d .
H12A H 0.7232 0.7991 0.4180 0.036 Uiso 1 1 calc R
H12B H 0.7878 0.7170 0.3441 0.036 Uiso 1 1 calc R
C13 C 0.6136(5) 0.8852(3) 0.3247(2) 0.0248(9) Uani 1 1 d .
C14 C 0.5389(5) 0.9150(3) 0.2569(2) 0.0226(9) Uani 1 1 d .
C15 C 0.5440(5) 1.0174(3) 0.2675(2) 0.0241(9) Uani 1 1 d .
H15A H 0.5936 1.0692 0.3182 0.029 Uiso 1 1 calc R
C16 C 0.4769(5) 1.0430(3) 0.2044(2) 0.0259(9) Uani 1 1 d .
H16A H 0.4804 1.1126 0.2105 0.031 Uiso 1 1 calc R
C17 C 0.4040(5) 0.9657(3) 0.1318(2) 0.0227(9) Uani 1 1 d .
C18 C 0.4064(5) 0.8647(3) 0.1257(2) 0.0254(9) Uani 1 1 d .
H18A H 0.3586 0.8117 0.0754 0.031 Uiso 1 1 calc R
C19 C 0.3251(5) 0.9831(3) 0.0599(3) 0.0292(10) Uani 1 1 d .
C20 C 0.2115(6) 1.1009(3) 0.0112(2) 0.0388(11) Uani 1 1 d .
H20B H 0.3199 1.1407 -0.0078 0.047 Uiso 1 1 calc R
H20C H 0.1184 1.1423 0.0292 0.047 Uiso 1 1 calc R
H20A H 0.1492 1.0379 -0.0331 0.047 Uiso 1 1 calc R
C21 C 0.1974(5) 0.5891(3) 0.4079(2) 0.0252(9) Uani 1 1 d .
H21A H 0.2554 0.5588 0.4436 0.030 Uiso 1 1 calc R
H21B H 0.0853 0.6110 0.4329 0.030 Uiso 1 1 calc R
C22 C 0.1275(5) 0.5070(3) 0.3262(2) 0.0266(9) Uani 1 1 d .
H22A H 0.2396 0.4848 0.3014 0.032 Uiso 1 1 calc R
H22B H 0.0406 0.4465 0.3347 0.032 Uiso 1 1 calc R
C23 C 0.1156(5) 0.5784(3) 0.2158(2) 0.0228(9) Uani 1 1 d .
C24 C -0.0092(5) 0.6004(3) 0.1559(2) 0.0200(8) Uani 1 1 d .
C25 C 0.0687(5) 0.6228(3) 0.0906(2) 0.0258(9) Uani 1 1 d .
H25A H 0.2020 0.6294 0.0852 0.031 Uiso 1 1 calc R
C26 C -0.0493(5) 0.6358(3) 0.0332(2) 0.0247(9) Uani 1 1 d .
H26A H 0.0001 0.6495 -0.0133 0.030 Uiso 1 1 calc R
C27 C -0.2423(5) 0.6283(3) 0.0449(2) 0.0203(8) Uani 1 1 d .
C28 C -0.3083(5) 0.6078(3) 0.1138(2) 0.0234(9) Uani 1 1 d .
H28A H -0.4398 0.6040 0.1219 0.028 Uiso 1 1 calc R
C29 C -0.3841(5) 0.6368(3) -0.0153(2) 0.0256(9) Uani 1 1 d .
C30 C -0.4404(6) 0.6454(3) -0.1465(2) 0.0346(11) Uani 1 1 d .
H30A H -0.3714 0.6493 -0.1936 0.052 Uiso 1 1 calc R
H30B H -0.4926 0.7059 -0.1262 0.052 Uiso 1 1 calc R
H30C H -0.5460 0.5829 -0.1624 0.052 Uiso 1 1 calc R

loop_
_atom_site_aniso_label
_atom_site_aniso_U_11
_atom_site_aniso_U_22
_atom_site_aniso_U_33
_atom_site_aniso_U_23
_atom_site_aniso_U_13
_atom_site_aniso_U_12
O1 0.0310(14) 0.0151(15) 0.0212(14) 0.0011(13) -0.0023(12) 0.0068(12)
O1W 0.0388(16) 0.0310(18) 0.0356(17) 0.0042(15) -0.0048(14) 0.0020(14)
O2 0.087(2) 0.0154(18) 0.054(2) 0.0000(17) -0.0381(19) 0.0079(18)
O3 0.0330(15) 0.0189(15) 0.0223(14) 0.0034(13) -0.0050(12) 0.0066(13)
O4 0.0383(16) 0.0256(17) 0.0238(16) -0.0020(14) -0.0022(13) 0.0048(14)
O5 0.0511(18) 0.0233(17) 0.0257(16) -0.0012(15) -0.0052(14) 0.0009(15)
O6 0.0410(16) 0.0228(16) 0.0289(16) 0.0044(14) -0.0013(13) 0.0078(14)
O7 0.0246(14) 0.0231(16) 0.0311(16) 0.0052(13) -0.0014(12) 0.0031(13)
O8 0.0262(15) 0.0405(19) 0.0254(15) 0.0071(14) 0.0019(12) 0.0099(14)
O9 0.0302(14) 0.0350(18) 0.0187(14) 0.0100(13) 0.0029(12) 0.0047(13)
O10 0.0369(16) 0.0328(18) 0.0309(16) 0.0129(15) 0.0045(13) 0.0031(14)
O11 0.0507(18) 0.0371(19) 0.0229(16) 0.0033(15) 0.0054(14) 0.0097(16)
O12 0.086(2) 0.026(2) 0.047(2) 0.0044(17) 0.0199(19) 0.0096(19)
N1 0.0252(16) 0.0160(18) 0.0218(17) 0.0068(15) -0.0025(14) 0.0033(14)
N2 0.0318(18) 0.0146(18) 0.0177(17) 0.0013(15) -0.0041(15) 0.0007(15)
N3 0.0260(17) 0.0133(18) 0.0245(18) 0.0025(15) 0.0003(15) 0.0019(15)
N4 0.0294(17) 0.0171(19) 0.0192(17) -0.0024(15) -0.0021(14) 0.0002(15)
N5 0.0288(18) 0.0229(19) 0.0237(18) 0.0021(16) 0.0013(15) 0.0046(16)
N6 0.0253(17) 0.0226(19) 0.0233(18) 0.0078(16) 0.0012(15) 0.0042(15)
N7 0.0227(17) 0.0199(19) 0.0225(18) 0.0028(15) 0.0015(14) 0.0030(15)
N8 0.0282(18) 0.0196(19) 0.0131(17) 0.0020(16) 0.0026(14) 0.0061(16)
C1 0.033(2) 0.018(2) 0.018(2) -0.0021(18) -0.0041(18) -0.0015(19)
C2 0.033(2) 0.022(2) 0.021(2) 0.0061(19) 0.0047(18) 0.0051(19)
C3 0.0174(18) 0.015(2) 0.024(2) 0.0007(19) -0.0016(17) 0.0005(17)
C4 0.0179(18) 0.015(2) 0.026(2) 0.0035(18) 0.0032(17) 0.0020(17)
C5 0.0212(19) 0.013(2) 0.024(2) 0.0005(18) 0.0052(17) 0.0021(17)
C6 0.0207(19) 0.018(2) 0.024(2) 0.0035(18) 0.0013(17) 0.0037(17)
C7 0.025(2) 0.015(2) 0.030(2) 0.0062(19) 0.0009(18) 0.0038(18)
C8 0.028(2) 0.014(2) 0.029(2) 0.0022(19) 0.0011(18) 0.0033(18)
C9 0.030(2) 0.018(2) 0.040(3) 0.007(2) -0.002(2) 0.006(2)
C10 0.034(2) 0.021(2) 0.029(2) 0.0085(19) -0.0025(19) 0.0084(19)
C11 0.024(2) 0.026(2) 0.032(2) 0.007(2) -0.0040(18) 0.0107(19)
C12 0.025(2) 0.031(3) 0.033(2) 0.008(2) -0.0013(19) 0.007(2)
C13 0.0190(19) 0.024(2) 0.025(2) 0.001(2) 0.0023(18) 0.0020(18)
C14 0.0183(19) 0.018(2) 0.021(2) -0.0027(18) 0.0004(17) -0.0014(17)
C15 0.022(2) 0.019(2) 0.022(2) -0.0016(18) 0.0008(17) -0.0003(18)
C16 0.024(2) 0.019(2) 0.027(2) -0.0004(19) 0.0035(18) 0.0017(18)
C17 0.0199(19) 0.024(2) 0.018(2) -0.0002(18) 0.0039(17) 0.0031(18)
C18 0.025(2) 0.023(2) 0.018(2) -0.0023(19) 0.0023(17) -0.0008(18)
C19 0.026(2) 0.022(2) 0.033(3) 0.004(2) 0.0060(19) 0.0001(19)
C20 0.046(3) 0.036(3) 0.036(3) 0.014(2) 0.001(2) 0.010(2)
C21 0.030(2) 0.015(2) 0.031(2) 0.0117(19) 0.0035(18) 0.0009(18)
C22 0.033(2) 0.017(2) 0.027(2) 0.0054(19) -0.0056(18) 0.0041(19)
C23 0.027(2) 0.011(2) 0.024(2) -0.0010(18) -0.0035(18) 0.0019(17)
C24 0.023(2) 0.011(2) 0.019(2) -0.0009(17) -0.0028(17) -0.0013(17)
C25 0.025(2) 0.025(2) 0.026(2) 0.007(2) 0.0023(18) 0.0054(19)
C26 0.030(2) 0.022(2) 0.019(2) 0.0062(19) 0.0016(17) 0.0015(19)
C27 0.0213(19) 0.014(2) 0.022(2) 0.0023(18) -0.0003(17) 0.0015(17)
C28 0.0232(19) 0.022(2) 0.021(2) 0.0042(19) 0.0000(17) 0.0037(18)
C29 0.029(2) 0.019(2) 0.022(2) 0.0021(18) -0.0022(18) 0.0005(19)
C30 0.034(2) 0.047(3) 0.024(2) 0.016(2) -0.0069(19) 0.005(2)

loop_
_atom_type_symbol
_atom_type_description
_atom_type_scat_dispersion_real
_atom_type_scat_dispersion_imag
_atom_type_scat_source
C C 0.0033 0.0016 'International Tables Vol C Tables 4.2.6.8 and 6.1.1.4'
H H 0.0000 0.0000 'International Tables Vol C Tables 4.2.6.8 and 6.1.1.4'
N N 0.0061 0.0033 'International Tables Vol C Tables 4.2.6.8 and 6.1.1.4'
O O 0.0106 0.0060 'International Tables Vol C Tables 4.2.6.8 and 6.1.1.4'

loop_
_geom_angle_atom_site_label_1
_geom_angle_atom_site_label_2
_geom_angle_atom_site_label_3
_geom_angle
H1WA O1W H1WB 108.5
C9 O3 C10 115.1(3)
C19 O6 C20 116.6(3)
C29 O9 C30 115.8(3)
C11 N1 C21 110.5(3)
C11 N1 C1 111.4(3)
C21 N1 C1 109.7(3)
C11 N1 H1C 108.4
C21 N1 H1C 108.4
C1 N1 H1C 108.4
C3 N2 C2 122.6(3)
C3 N2 H2C 118.7
C2 N2 H2C 118.7
C4 N3 C8 116.9(3)
C13 N4 C12 123.0(3)
C13 N4 H4A 118.5
C12 N4 H4A 118.5
C18 N5 C14 117.2(3)
C23 N6 C22 122.3(3)
C23 N6 H6B 118.8
C22 N6 H6B 118.8
C28 N7 C24 116.3(3)
O12 N8 O10 121.7(3)
O12 N8 O11 120.3(3)
O10 N8 O11 118.0(3)
N1 C1 C2 112.4(3)
N1 C1 H1A 109.1
C2 C1 H1A 109.1
N1 C1 H1B 109.1
C2 C1 H1B 109.1
H1A C1 H1B 107.9
N2 C2 C1 114.6(3)
N2 C2 H2A 108.6
C1 C2 H2A 108.6
N2 C2 H2B 108.6
C1 C2 H2B 108.6
H2A C2 H2B 107.6
O1 C3 N2 123.0(3)
O1 C3 C4 120.3(3)
N2 C3 C4 116.7(3)
N3 C4 C5 124.2(3)
N3 C4 C3 117.3(3)
C5 C4 C3 118.5(3)
C6 C5 C4 117.8(4)
C6 C5 H5A 121.1
C4 C5 H5A 121.1
C7 C6 C5 119.2(3)
C7 C6 H6A 120.4
C5 C6 H6A 120.4
C6 C7 C8 118.5(3)
C6 C7 C9 123.7(3)
C8 C7 C9 117.8(4)
N3 C8 C7 123.3(4)
N3 C8 H8A 118.4
C7 C8 H8A 118.4
O2 C9 O3 124.1(4)
O2 C9 C7 123.8(4)
O3 C9 C7 112.2(4)
O3 C10 H10A 109.5
O3 C10 H10B 109.5
H10A C10 H10B 109.5
O3 C10 H10C 109.5
H10A C10 H10C 109.5
H10B C10 H10C 109.5
N1 C11 C12 114.0(3)
N1 C11 H11A 108.8
C12 C11 H11A 108.8
N1 C11 H11B 108.8
C12 C11 H11B 108.8
H11A C11 H11B 107.7
N4 C12 C11 112.9(3)
N4 C12 H12A 109.0
C11 C12 H12A 109.0
N4 C12 H12B 109.0
C11 C12 H12B 109.0
H12A C12 H12B 107.8
O4 C13 N4 123.8(4)
O4 C13 C14 120.4(3)
N4 C13 C14 115.8(3)
N5 C14 C15 122.6(4)
N5 C14 C13 116.9(3)
C15 C14 C13 120.5(3)
C16 C15 C14 119.5(4)
C16 C15 H15A 120.2
C14 C15 H15A 120.2
C15 C16 C17 118.8(4)
C15 C16 H16A 120.6
C17 C16 H16A 120.6
C16 C17 C18 118.1(3)
C16 C17 C19 124.0(4)
C18 C17 C19 117.8(3)
N5 C18 C17 123.7(3)
N5 C18 H18A 118.2
C17 C18 H18A 118.2
O5 C19 O6 123.5(4)
O5 C19 C17 124.2(3)
O6 C19 C17 112.3(3)
O6 C20 H20B 109.5
O6 C20 H20C 109.5
H20B C20 H20C 109.5
O6 C20 H20A 109.5
H20B C20 H20A 109.5
H20C C20 H20A 109.5
C22 C21 N1 113.9(3)
C22 C21 H21A 108.8
N1 C21 H21A 108.8
C22 C21 H21B 108.8
N1 C21 H21B 108.8
H21A C21 H21B 107.7
N6 C22 C21 114.5(3)
N6 C22 H22A 108.6
C21 C22 H22A 108.6
N6 C22 H22B 108.6
C21 C22 H22B 108.6
H22A C22 H22B 107.6
O7 C23 N6 123.0(3)
O7 C23 C24 120.2(4)
N6 C23 C24 116.8(3)
N7 C24 C25 124.0(3)
N7 C24 C23 116.5(3)
C25 C24 C23 119.4(3)
C24 C25 C26 119.0(3)
C24 C25 H25A 120.5
C26 C25 H25A 120.5
C25 C26 C27 118.4(4)
C25 C26 H26A 120.8
C27 C26 H26A 120.8
C26 C27 C28 118.7(3)
C26 C27 C29 122.7(3)
C28 C27 C29 118.5(3)
N7 C28 C27 123.4(3)
N7 C28 H28A 118.3
C27 C28 H28A 118.3
O8 C29 O9 123.8(3)
O8 C29 C27 123.7(4)
O9 C29 C27 112.4(3)
O9 C30 H30A 109.5
O9 C30 H30B 109.5
H30A C30 H30B 109.5
O9 C30 H30C 109.5
H30A C30 H30C 109.5
H30B C30 H30C 109.5

loop_
_geom_bond_atom_site_label_1
_geom_bond_atom_site_label_2
_geom_bond_distance
O1 C3 1.244(4)
O1W H1WA 0.8501
O1W H1WB 0.8500
O2 C9 1.194(5)
O3 C9 1.336(4)
O3 C10 1.456(4)
O4 C13 1.231(4)
O5 C19 1.214(4)
O6 C19 1.338(4)
O6 C20 1.449(4)
O7 C23 1.246(4)
O8 C29 1.213(4)
O9 C29 1.330(4)
O9 C30 1.455(4)
O10 N8 1.260(4)
O11 N8 1.267(4)
O12 N8 1.218(4)
N1 C11 1.496(4)
N1 C21 1.516(5)
N1 C1 1.521(4)
N1 H1C 0.9300
N2 C3 1.330(4)
N2 C2 1.462(4)
N2 H2C 0.8800
N3 C4 1.335(5)
N3 C8 1.340(5)
N4 C13 1.335(5)
N4 C12 1.463(4)
N4 H4A 0.8800
N5 C18 1.327(4)
N5 C14 1.348(5)
N6 C23 1.334(5)
N6 C22 1.457(4)
N6 H6B 0.8800
N7 C28 1.341(4)
N7 C24 1.350(4)
C1 C2 1.526(5)
C1 H1A 0.9900
C1 H1B 0.9900
C2 H2A 0.9900
C2 H2B 0.9900
C3 C4 1.499(5)
C4 C5 1.391(5)
C5 C6 1.387(5)
C5 H5A 0.9500
C6 C7 1.384(5)
C6 H6A 0.9500
C7 C8 1.394(5)
C7 C9 1.490(5)
C8 H8A 0.9500
C10 H10A 0.9800
C10 H10B 0.9800
C10 H10C 0.9800
C11 C12 1.512(5)
C11 H11A 0.9900
C11 H11B 0.9900
C12 H12A 0.9900
C12 H12B 0.9900
C13 C14 1.499(5)
C14 C15 1.390(5)
C15 C16 1.371(5)
C15 H15A 0.9500
C16 C17 1.382(5)
C16 H16A 0.9500
C17 C18 1.402(5)
C17 C19 1.476(5)
C18 H18A 0.9500
C20 H20B 0.9800
C20 H20C 0.9800
C20 H20A 0.9800
C21 C22 1.514(5)
C21 H21A 0.9900
C21 H21B 0.9900
C22 H22A 0.9900
C22 H22B 0.9900
C23 C24 1.510(5)
C24 C25 1.373(5)
C25 C26 1.377(5)
C25 H25A 0.9500
C26 C27 1.389(5)
C26 H26A 0.9500
C27 C28 1.392(5)
C27 C29 1.495(5)
C28 H28A 0.9500
C30 H30A 0.9800
C30 H30B 0.9800
C30 H30C 0.9800
